data_2101404
loop_
_publ_author_name
'Boucher, F.'
'Evain, M.'
'Brec, R.'

_publ_section_title
;
 Phase transition upon <i>d</i>^10^ Cd^2+^ ordering in CdPS~3~
;
_journal_issue 6
_journal_name_full 'Acta Crystallographica Section B'
_journal_page_first 952
_journal_page_last 961
_journal_paper_doi 10.1107/S0108768195004824
_journal_volume 51
_journal_year 1995
_chemical_formula_sum 'Cd P S3'
_chemical_formula_weight 239.6
_space_group_crystal_system trigonal
_space_group_IT_number 146
_space_group_name_Hall 'R 3'
_space_group_name_H-M_alt 'R 3 :H'
_cell_angle_alpha 90.0
_cell_angle_beta 90.0
_cell_angle_gamma 120.0
_cell_formula_units_Z 6
_cell_length_a 6.224(3)
_cell_length_b 6.224(3)
_cell_length_c 19.490(10)
_cell_volume 654.0(10)
_diffrn_radiation_type Mo
_diffrn_radiation_wavelength 0.71073
_exptl_absorpt_coefficient_mu 6.531
_exptl_crystal_density_diffrn 3.649
_cod_data_source_file du0398.cif
_cod_original_sg_symbol_H-M 'R 3 {hexagonal axes}'
_cod_original_formula_sum 'Cd1 P1 S3'
_cod_database_code 2101404

loop_
_space_group_symop_id
_space_group_symop_operation_xyz
1 x,y,z
2 -y,x-y,z
3 -x+y,-x,z
4 x+2/3,y+1/3,z+1/3
5 -y+2/3,x-y+1/3,z+1/3
6 -x+y+2/3,-x+1/3,z+1/3
7 x+1/3,y+2/3,z+2/3
8 -y+1/3,x-y+2/3,z+2/3
9 -x+y+1/3,-x+2/3,z+2/3

loop_
_atom_site_label
_atom_site_fract_x
_atom_site_fract_y
_atom_site_fract_z
Cd1 .0 .0 .32910(10)
Cd2 .3333 .6667 .33798(5)
P1 .6667 .3333 .39000(10)
P2 .6667 .3333 .27570(10)
S1 .3450(3) .3214(3) .4201(2)
S2 -.0168(3) .3422(3) .2471(2)

loop_
_cod_changelog_entry_id
_cod_changelog_entry_author
_cod_changelog_entry_date
_cod_changelog_entry_text
1 'Vaitkus, Antanas' 2022-09-05T14:30:00+03:00 'Updated space group information.'
